data_7227526
loop_
_publ_author_name
'Hu, Yue-Qiao'
'Zhang, Tao'
'Li, Mu-Qing'
'Wang, Yanyan'
'Zheng, Zhiping'
'Zheng, Yan-Zhen'

_publ_section_title
;
 Copper(i)/(ii)-redox triggered efficient and green rare-earth separation
 using a heterometallic metal--organic framework
;
_journal_issue 5
_journal_name_full 'Green Chem.'
_journal_page_first 1250
_journal_paper_doi 10.1039/C6GC02833K
_journal_volume 19
_journal_year 2017
_chemical_formula_sum 'C48 H72 Cu2 I2 N14 O23 Yb2'
_chemical_formula_weight 1940.16
_chemical_name_common 1-Yb
_chemical_name_systematic
; 
 ? 
;
_space_group_IT_number 2
_symmetry_cell_setting triclinic
_symmetry_space_group_name_Hall '-P 1'
_symmetry_space_group_name_H-M 'P -1'
_atom_sites_solution_hydrogens geom
_atom_sites_solution_primary direct
_atom_sites_solution_secondary difmap
_audit_creation_method SHELXL-97
_cell_angle_alpha 91.996(2)
_cell_angle_beta 97.522(2)
_cell_angle_gamma 116.512(2)
_cell_formula_units_Z 1
_cell_length_a 11.1943(4)
_cell_length_b 12.4986(4)
_cell_length_c 15.0770(5)
_cell_measurement_reflns_used 9262
_cell_measurement_temperature 150(2)
_cell_measurement_theta_max 24.85
_cell_measurement_theta_min 2.17
_cell_volume 1861.03(11)
_computing_cell_refinement 'Bruker SMART'
_computing_data_collection 'Bruker SMART'
_computing_data_reduction 'Bruker SAINT'
_computing_molecular_graphics 'Bruker SHELXTL'
_computing_publication_material 'Bruker SHELXTL'
_computing_structure_refinement 'SHELXL-97 (Sheldrick, 1997)'
_computing_structure_solution 'SHELXS-97 (Sheldrick, 1990)'
_diffrn_ambient_temperature 150(2)
_diffrn_measured_fraction_theta_full 0.962
_diffrn_measured_fraction_theta_max 0.962
_diffrn_measurement_device_type 'CCD area detector'
_diffrn_measurement_method 'phi and omega scans'
_diffrn_radiation_monochromator graphite
_diffrn_radiation_source 'fine-focus sealed tube'
_diffrn_radiation_type MoK\a
_diffrn_radiation_wavelength 0.71073
_diffrn_reflns_av_R_equivalents 0.0123
_diffrn_reflns_av_sigmaI/netI 0.0188
_diffrn_reflns_limit_h_max 13
_diffrn_reflns_limit_h_min -13
_diffrn_reflns_limit_k_max 14
_diffrn_reflns_limit_k_min -14
_diffrn_reflns_limit_l_max 17
_diffrn_reflns_limit_l_min -17
_diffrn_reflns_number 13229
_diffrn_reflns_theta_full 24.85
_diffrn_reflns_theta_max 24.85
_diffrn_reflns_theta_min 1.37
_exptl_absorpt_coefficient_mu 3.957
_exptl_absorpt_correction_T_max 0.811
_exptl_absorpt_correction_T_min 0.495
_exptl_absorpt_correction_type multi-scan
_exptl_crystal_colour YELLOW
_exptl_crystal_density_diffrn 1.731
_exptl_crystal_density_method 'not measured'
_exptl_crystal_description BLOCK
_exptl_crystal_F_000 946
_exptl_crystal_size_max 0.185
_exptl_crystal_size_mid 0.150
_exptl_crystal_size_min 0.053
_refine_diff_density_max 1.312
_refine_diff_density_min -0.545
_refine_diff_density_rms 0.117
_refine_ls_extinction_method none
_refine_ls_goodness_of_fit_ref 1.043
_refine_ls_hydrogen_treatment mixed
_refine_ls_matrix_type full
_refine_ls_number_parameters 412
_refine_ls_number_reflns 6201
_refine_ls_number_restraints 32
_refine_ls_restrained_S_all 1.058
_refine_ls_R_factor_all 0.0281
_refine_ls_R_factor_gt 0.0248
_refine_ls_shift/su_max 0.001
_refine_ls_shift/su_mean 0.000
_refine_ls_structure_factor_coef Fsqd
_refine_ls_weighting_details 'calc w=1/[\s^2^(Fo^2^)+(0.0424P)^2^+6.0103P] where P=(Fo^2^+2Fc^2^)/3'
_refine_ls_weighting_scheme calc
_refine_ls_wR_factor_gt 0.0780
_refine_ls_wR_factor_ref 0.0810
_reflns_number_gt 5703
_reflns_number_total 6201
_reflns_threshold_expression >2sigma(I)
_cod_data_source_file c6gc02833k2.cif
_cod_data_source_block 8
_cod_depositor_comments 'Adding full bibliography for 7227519--7227529.cif.'
_cod_original_cell_volume 1861.02(11)
_cod_original_sg_symbol_H-M P-1
_cod_database_code 7227526

loop_
_symmetry_equiv_pos_as_xyz
'x, y, z'
'-x, -y, -z'

loop_
_atom_site_label
_atom_site_type_symbol
_atom_site_fract_x
_atom_site_fract_y
_atom_site_fract_z
_atom_site_U_iso_or_equiv
_atom_site_adp_type
_atom_site_occupancy
_atom_site_symmetry_multiplicity
_atom_site_calc_flag
_atom_site_refinement_flags
Yb1 Yb 0.291753(19) 0.387032(17) 0.463921(13) 0.02635(8) Uani 1 1 d .
I1 I 0.72505(3) 0.07297(4) 0.00956(2) 0.04381(11) Uani 1 1 d .
Cu1 Cu 0.51411(7) -0.00194(6) 0.08977(4) 0.03681(15) Uani 1 1 d .
O4 O 0.3811(4) 0.5431(3) 0.3773(2) 0.0379(8) Uani 1 1 d .
O2 O 0.4717(4) 0.3731(3) 0.4278(2) 0.0379(8) Uani 1 1 d .
O1 O 0.6949(3) 0.4487(3) 0.4504(2) 0.0354(8) Uani 1 1 d .
O3 O 0.6083(4) 0.6297(3) 0.3997(2) 0.0366(8) Uani 1 1 d .
O5 O 0.2253(4) 0.1812(3) 0.4587(3) 0.0505(10) Uani 1 1 d .
O6 O 0.1119(4) 0.3160(3) 0.5415(3) 0.0431(9) Uani 1 1 d .
N2 N 0.5036(4) 0.8578(4) 0.1641(3) 0.0379(10) Uani 1 1 d .
O8 O 0.0944(4) 0.3812(5) 0.3703(3) 0.0593(12) Uani 1 1 d .
O7 O 0.1985(5) 0.2987(4) 0.3094(3) 0.0602(12) Uani 1 1 d .
N1 N 0.5427(5) 0.1268(4) 0.1927(3) 0.0390(10) Uani 1 1 d .
C9 C 0.4974(5) 0.6984(4) 0.2898(3) 0.0323(11) Uani 1 1 d .
C6 C 0.5792(5) 0.3758(4) 0.4108(3) 0.0308(10) Uani 1 1 d .
N4 N 0.0075(5) 0.3695(5) 0.6390(4) 0.0515(12) Uani 1 1 d .
C8 C 0.6172(5) 0.7758(5) 0.2629(4) 0.0402(12) Uani 1 1 d .
H8A H 0.6998 0.7759 0.2874 0.048 Uiso 1 1 calc R
C3 C 0.5681(5) 0.2862(4) 0.3361(3) 0.0313(10) Uani 1 1 d .
C12 C 0.4955(5) 0.6160(4) 0.3616(3) 0.0314(11) Uani 1 1 d .
N5 N 0.1014(5) 0.3266(5) 0.3024(4) 0.0587(14) Uani 1 1 d .
C10 C 0.3820(6) 0.6999(6) 0.2501(4) 0.0518(16) Uani 1 1 d .
H10A H 0.2973 0.6460 0.2652 0.062 Uiso 1 1 calc R
C4 C 0.4422(6) 0.2020(5) 0.2932(4) 0.0461(14) Uani 1 1 d .
H4A H 0.3623 0.1977 0.3116 0.055 Uiso 1 1 calc R
C2 C 0.6807(5) 0.2891(5) 0.3066(4) 0.0395(12) Uani 1 1 d .
H2A H 0.7690 0.3454 0.3351 0.047 Uiso 1 1 calc R
C1 C 0.6628(5) 0.2084(5) 0.2346(4) 0.0412(12) Uani 1 1 d .
H1A H 0.7410 0.2118 0.2142 0.049 Uiso 1 1 calc R
N3 N 0.2173(6) 0.0233(5) 0.5318(4) 0.0651(15) Uani 1 1 d .
N6 N -0.0141(6) 0.0398(6) 0.8206(4) 0.0655(15) Uani 1 1 d .
C7 C 0.6156(6) 0.8528(5) 0.2005(4) 0.0432(13) Uani 1 1 d .
H7A H 0.6986 0.9051 0.1824 0.052 Uiso 1 1 calc R
C5 C 0.4343(6) 0.1241(6) 0.2231(4) 0.0496(15) Uani 1 1 d .
H5A H 0.3472 0.0654 0.1947 0.060 Uiso 1 1 calc R
C15 C 0.1838(6) 0.1105(5) 0.5154(4) 0.0499(14) Uani 1 1 d .
H15A H 0.1231 0.1193 0.5501 0.060 Uiso 1 1 calc R
C18 C 0.1073(6) 0.3517(5) 0.6182(4) 0.0440(13) Uani 1 1 d .
H18A H 0.1808 0.3670 0.6646 0.053 Uiso 1 1 calc R
C11 C 0.3876(6) 0.7793(6) 0.1882(4) 0.0559(17) Uani 1 1 d .
H11A H 0.3056 0.7785 0.1612 0.067 Uiso 1 1 calc R
O9 O 0.0234(7) 0.3019(7) 0.2323(4) 0.119(3) Uani 1 1 d .
O10 O 0.0022(10) 0.1081(6) 0.6845(5) 0.140(3) Uani 1 1 d .
C17 C 0.0048(8) 0.4046(8) 0.7317(5) 0.077(2) Uani 1 1 d .
H17A H 0.0877 0.4150 0.7701 0.115 Uiso 1 1 calc R
H17B H -0.0739 0.3419 0.7523 0.115 Uiso 1 1 calc R
H17C H -0.0012 0.4804 0.7349 0.115 Uiso 1 1 calc R
C21 C -0.0380(10) 0.0276(8) 0.7327(6) 0.090(3) Uani 1 1 d .
H21A H -0.0918 -0.0516 0.7038 0.108 Uiso 1 1 calc R
C20 C -0.0667(9) -0.0637(8) 0.8691(5) 0.076(2) Uani 1 1 d .
H20A H -0.1198 -0.1359 0.8265 0.115 Uiso 1 1 calc R
H20B H -0.1246 -0.0548 0.9092 0.115 Uiso 1 1 calc R
H20C H 0.0084 -0.0712 0.9048 0.115 Uiso 1 1 calc R
C14 C 0.1582(9) -0.0621(6) 0.5964(6) 0.082(3) Uani 1 1 d .
H14A H 0.0966 -0.0412 0.6250 0.124 Uiso 1 1 calc R
H14B H 0.2305 -0.0589 0.6425 0.124 Uiso 1 1 calc R
H14C H 0.1079 -0.1435 0.5651 0.124 Uiso 1 1 calc R
C19 C 0.0670(10) 0.1547(8) 0.8727(7) 0.104(3) Uani 1 1 d .
H19A H 0.0973 0.2179 0.8322 0.157 Uiso 1 1 calc R
H19B H 0.1460 0.1539 0.9088 0.157 Uiso 1 1 calc R
H19C H 0.0130 0.1705 0.9126 0.157 Uiso 1 1 calc R
C16 C -0.1078(8) 0.3494(8) 0.5714(6) 0.086(3) Uani 1 1 d .
H16A H -0.0935 0.3259 0.5125 0.128 Uiso 1 1 calc R
H16B H -0.1173 0.4235 0.5690 0.128 Uiso 1 1 calc R
H16C H -0.1902 0.2852 0.5871 0.128 Uiso 1 1 calc R
C13 C 0.3121(13) 0.0083(11) 0.4821(10) 0.151(6) Uani 1 1 d .
H13A H 0.3438 0.0717 0.4418 0.226 Uiso 1 1 calc R
H13B H 0.2672 -0.0705 0.4465 0.226 Uiso 1 1 calc R
H13C H 0.3894 0.0136 0.5243 0.226 Uiso 1 1 calc R
N7 N 0.4935(9) 0.3917(6) 0.0918(5) 0.085(2) Uani 1 1 d D
O11 O 0.6774(12) 0.5337(11) 0.1705(9) 0.190(5) Uani 1 1 d DU
C24 C 0.5626(15) 0.4759(14) 0.1650(10) 0.213(9) Uani 1 1 d DU
H24A H 0.5160 0.4861 0.2103 0.255 Uiso 1 1 calc R
C23 C 0.4798(18) 0.3176(14) 0.0245(10) 0.178(6) Uani 1 1 d U
H23A H 0.5693 0.3293 0.0142 0.266 Uiso 1 1 calc R
H23B H 0.4329 0.3326 -0.0295 0.266 Uiso 1 1 calc R
H23C H 0.4269 0.2348 0.0379 0.266 Uiso 1 1 calc R
C22 C 0.356(2) 0.367(2) 0.1044(15) 0.251(10) Uani 1 1 d U
H22A H 0.2901 0.3071 0.0562 0.377 Uiso 1 1 calc R
H22B H 0.3469 0.4414 0.1026 0.377 Uiso 1 1 calc R
H22C H 0.3390 0.3362 0.1627 0.377 Uiso 1 1 calc R
O1W O 0.0000 0.5000 1.0000 0.284(11) Uani 1 2 d SU

loop_
_atom_site_aniso_label
_atom_site_aniso_U_11
_atom_site_aniso_U_22
_atom_site_aniso_U_33
_atom_site_aniso_U_23
_atom_site_aniso_U_13
_atom_site_aniso_U_12
Yb1 0.03039(12) 0.02456(12) 0.02509(12) 0.00266(8) 0.00460(8) 0.01335(9)
I1 0.03733(19) 0.0585(2) 0.0366(2) 0.00853(16) 0.00754(14) 0.02205(17)
Cu1 0.0492(4) 0.0382(3) 0.0289(3) 0.0060(3) 0.0086(3) 0.0243(3)
O4 0.038(2) 0.038(2) 0.0351(19) 0.0148(15) 0.0065(15) 0.0148(17)
O2 0.043(2) 0.042(2) 0.039(2) 0.0023(16) 0.0138(16) 0.0262(17)
O1 0.039(2) 0.0316(18) 0.0365(19) -0.0028(15) 0.0053(15) 0.0178(16)
O3 0.038(2) 0.043(2) 0.0325(18) 0.0125(15) 0.0055(15) 0.0213(16)
O5 0.067(3) 0.0262(19) 0.053(2) 0.0070(18) 0.016(2) 0.0146(18)
O6 0.037(2) 0.042(2) 0.047(2) 0.0078(17) 0.0148(17) 0.0124(17)
N2 0.041(2) 0.040(2) 0.036(2) 0.0149(19) 0.0087(19) 0.020(2)
O8 0.051(3) 0.093(3) 0.043(2) 0.002(2) 0.0008(19) 0.043(3)
O7 0.072(3) 0.058(3) 0.054(3) -0.017(2) -0.017(2) 0.041(2)
N1 0.047(3) 0.040(2) 0.033(2) -0.0039(19) 0.0082(19) 0.023(2)
C9 0.042(3) 0.032(3) 0.027(2) 0.008(2) 0.007(2) 0.019(2)
C6 0.041(3) 0.027(2) 0.031(3) 0.007(2) 0.010(2) 0.020(2)
N4 0.045(3) 0.060(3) 0.058(3) 0.007(2) 0.012(2) 0.030(3)
C8 0.033(3) 0.043(3) 0.044(3) 0.015(2) 0.005(2) 0.017(2)
C3 0.038(3) 0.031(2) 0.030(2) 0.002(2) 0.008(2) 0.019(2)
C12 0.044(3) 0.027(2) 0.025(2) 0.0035(19) 0.007(2) 0.018(2)
N5 0.053(3) 0.062(3) 0.051(3) 0.001(3) -0.014(3) 0.023(3)
C10 0.035(3) 0.062(4) 0.060(4) 0.033(3) 0.014(3) 0.020(3)
C4 0.033(3) 0.052(3) 0.053(3) -0.011(3) 0.010(2) 0.019(3)
C2 0.032(3) 0.042(3) 0.043(3) -0.005(2) 0.004(2) 0.017(2)
C1 0.037(3) 0.048(3) 0.043(3) -0.004(2) 0.009(2) 0.023(3)
N3 0.080(4) 0.042(3) 0.073(4) 0.016(3) 0.012(3) 0.027(3)
N6 0.065(4) 0.072(4) 0.053(3) -0.003(3) 0.015(3) 0.025(3)
C7 0.041(3) 0.047(3) 0.042(3) 0.021(3) 0.011(2) 0.019(3)
C5 0.034(3) 0.054(4) 0.052(4) -0.019(3) 0.005(2) 0.015(3)
C15 0.056(4) 0.033(3) 0.054(4) -0.003(3) 0.003(3) 0.017(3)
C18 0.036(3) 0.050(3) 0.048(3) 0.014(3) 0.014(2) 0.019(3)
C11 0.042(3) 0.067(4) 0.066(4) 0.040(3) 0.011(3) 0.028(3)
O9 0.117(5) 0.176(7) 0.072(4) -0.039(4) -0.054(4) 0.096(5)
O10 0.212(9) 0.081(5) 0.090(5) 0.035(4) 0.062(5) 0.022(5)
C17 0.080(5) 0.104(6) 0.066(5) 0.009(4) 0.031(4) 0.055(5)
C21 0.105(7) 0.067(5) 0.073(6) 0.000(4) 0.030(5) 0.013(5)
C20 0.086(6) 0.085(6) 0.065(5) 0.004(4) 0.006(4) 0.046(5)
C14 0.113(7) 0.040(4) 0.082(5) 0.021(4) 0.006(5) 0.027(4)
C19 0.097(7) 0.082(6) 0.108(8) -0.023(5) 0.023(6) 0.018(5)
C16 0.064(5) 0.101(6) 0.099(6) -0.025(5) -0.012(4) 0.053(5)
C13 0.165(12) 0.129(10) 0.251(16) 0.106(11) 0.127(12) 0.118(10)
N7 0.111(6) 0.063(4) 0.062(4) -0.008(3) -0.001(4) 0.030(4)
O11 0.168(8) 0.178(8) 0.213(8) 0.055(7) -0.012(6) 0.079(6)
C24 0.222(12) 0.195(12) 0.225(12) 0.067(9) 0.023(9) 0.099(9)
C23 0.230(11) 0.157(9) 0.150(9) 0.007(7) 0.024(8) 0.094(8)
C22 0.233(13) 0.274(13) 0.256(13) 0.062(9) 0.041(9) 0.120(9)
O1W 0.277(13) 0.304(14) 0.259(13) -0.011(9) 0.063(9) 0.120(9)

loop_
_atom_type_symbol
_atom_type_description
_atom_type_scat_dispersion_real
_atom_type_scat_dispersion_imag
_atom_type_scat_source
C C 0.0033 0.0016 'International Tables Vol C Tables 4.2.6.8 and 6.1.1.4'
H H 0.0000 0.0000 'International Tables Vol C Tables 4.2.6.8 and 6.1.1.4'
N N 0.0061 0.0033 'International Tables Vol C Tables 4.2.6.8 and 6.1.1.4'
O O 0.0106 0.0060 'International Tables Vol C Tables 4.2.6.8 and 6.1.1.4'
Cu Cu 0.3201 1.2651 'International Tables Vol C Tables 4.2.6.8 and 6.1.1.4'
I I -0.4742 1.8119 'International Tables Vol C Tables 4.2.6.8 and 6.1.1.4'
Yb Yb -0.3850 5.5486 'International Tables Vol C Tables 4.2.6.8 and 6.1.1.4'

loop_
_geom_angle_atom_site_label_1
_geom_angle_atom_site_label_2
_geom_angle_atom_site_label_3
_geom_angle
_geom_angle_site_symmetry_1
_geom_angle_site_symmetry_3
O2 Yb1 O3 78.72(13) . 2_666
O2 Yb1 O4 76.99(13) . .
O3 Yb1 O4 126.15(13) 2_666 .
O2 Yb1 O6 148.02(13) . .
O3 Yb1 O6 78.58(13) 2_666 .
O4 Yb1 O6 134.94(13) . .
O2 Yb1 O1 123.74(13) . 2_666
O3 Yb1 O1 78.90(13) 2_666 2_666
O4 Yb1 O1 76.12(13) . 2_666
O6 Yb1 O1 72.97(13) . 2_666
O2 Yb1 O5 77.05(14) . .
O3 Yb1 O5 77.41(14) 2_666 .
O4 Yb1 O5 139.72(14) . .
O6 Yb1 O5 76.23(14) . .
O1 Yb1 O5 144.15(13) 2_666 .
O2 Yb1 O7 81.75(15) . .
O3 Yb1 O7 146.33(14) 2_666 .
O4 Yb1 O7 74.61(15) . .
O6 Yb1 O7 105.90(16) . .
O1 Yb1 O7 134.67(13) 2_666 .
O5 Yb1 O7 71.61(15) . .
O2 Yb1 O8 131.17(14) . .
O3 Yb1 O8 148.96(14) 2_666 .
O4 Yb1 O8 76.07(14) . .
O6 Yb1 O8 70.73(15) . .
O1 Yb1 O8 87.63(14) 2_666 .
O5 Yb1 O8 99.20(17) . .
O7 Yb1 O8 52.13(15) . .
O2 Yb1 N5 106.99(16) . .
O3 Yb1 N5 160.17(15) 2_666 .
O4 Yb1 N5 73.57(15) . .
O6 Yb1 N5 88.01(16) . .
O1 Yb1 N5 111.23(15) 2_666 .
O5 Yb1 N5 85.30(16) . .
O7 Yb1 N5 26.45(16) . .
O8 Yb1 N5 25.68(15) . .
O2 Yb1 C6 102.73(13) . 2_666
O3 Yb1 C6 67.59(13) 2_666 2_666
O4 Yb1 C6 72.06(13) . 2_666
O6 Yb1 C6 89.03(13) . 2_666
O1 Yb1 C6 21.44(12) 2_666 2_666
O5 Yb1 C6 144.13(13) . 2_666
O7 Yb1 C6 144.26(14) . 2_666
O8 Yb1 C6 106.57(15) . 2_666
N5 Yb1 C6 127.29(15) . 2_666
O2 Yb1 Yb1 48.23(9) . 2_666
O3 Yb1 Yb1 63.31(9) 2_666 2_666
O4 Yb1 Yb1 64.59(9) . 2_666
O6 Yb1 Yb1 134.27(10) . 2_666
O1 Yb1 Yb1 75.61(9) 2_666 2_666
O5 Yb1 Yb1 115.86(11) . 2_666
O7 Yb1 Yb1 119.82(12) . 2_666
O8 Yb1 Yb1 139.78(12) . 2_666
N5 Yb1 Yb1 134.66(12) . 2_666
C6 Yb1 Yb1 54.50(9) 2_666 2_666
Cu1 I1 Cu1 61.81(2) . 2_655
N2 Cu1 N1 100.31(18) 1_545 .
N2 Cu1 I1 110.00(12) 1_545 .
N1 Cu1 I1 110.03(13) . .
N2 Cu1 I1 107.38(12) 1_545 2_655
N1 Cu1 I1 109.41(13) . 2_655
I1 Cu1 I1 118.19(2) . 2_655
N2 Cu1 Cu1 128.56(13) 1_545 2_655
N1 Cu1 Cu1 131.07(13) . 2_655
I1 Cu1 Cu1 59.68(2) . 2_655
I1 Cu1 Cu1 58.52(2) 2_655 2_655
C12 O4 Yb1 138.2(3) . .
C6 O2 Yb1 174.4(3) . .
C6 O1 Yb1 115.9(3) . 2_666
C12 O3 Yb1 139.5(3) . 2_666
C15 O5 Yb1 130.8(4) . .
C18 O6 Yb1 128.3(4) . .
C7 N2 C11 116.7(5) . .
C7 N2 Cu1 120.8(4) . 1_565
C11 N2 Cu1 121.8(4) . 1_565
N5 O8 Yb1 96.3(3) . .
N5 O7 Yb1 95.5(3) . .
C1 N1 C5 116.8(4) . .
C1 N1 Cu1 124.2(4) . .
C5 N1 Cu1 118.9(4) . .
C10 C9 C8 117.5(5) . .
C10 C9 C12 121.4(5) . .
C8 C9 C12 121.1(5) . .
O2 C6 O1 124.4(4) . .
O2 C6 C3 117.4(4) . .
O1 C6 C3 118.2(4) . .
O2 C6 Yb1 82.8(3) . 2_666
O1 C6 Yb1 42.6(2) . 2_666
C3 C6 Yb1 157.3(3) . 2_666
C18 N4 C16 121.1(6) . .
C18 N4 C17 121.1(6) . .
C16 N4 C17 117.7(6) . .
C7 C8 C9 119.3(5) . .
C2 C3 C4 118.4(5) . .
C2 C3 C6 121.9(5) . .
C4 C3 C6 119.7(5) . .
O3 C12 O4 127.3(4) . .
O3 C12 C9 116.2(4) . .
O4 C12 C9 116.5(4) . .
O9 N5 O8 123.2(6) . .
O9 N5 O7 120.7(6) . .
O8 N5 O7 116.1(5) . .
O9 N5 Yb1 178.2(6) . .
O8 N5 Yb1 58.0(3) . .
O7 N5 Yb1 58.0(3) . .
C9 C10 C11 120.1(5) . .
C5 C4 C3 118.8(5) . .
C3 C2 C1 118.7(5) . .
N1 C1 C2 123.7(5) . .
C15 N3 C13 119.4(6) . .
C15 N3 C14 122.3(7) . .
C13 N3 C14 118.2(7) . .
C21 N6 C20 120.2(7) . .
C21 N6 C19 122.6(8) . .
C20 N6 C19 117.2(7) . .
N2 C7 C8 123.3(5) . .
N1 C5 C4 123.6(5) . .
O5 C15 N3 125.0(6) . .
O6 C18 N4 124.0(6) . .
N2 C11 C10 122.9(5) . .
O10 C21 N6 126.1(9) . .
C23 N7 C24 155.7(14) . .
C23 N7 C22 106.3(13) . .
C24 N7 C22 97.6(13) . .
O11 C24 N7 119.1(17) . .

loop_
_geom_bond_atom_site_label_1
_geom_bond_atom_site_label_2
_geom_bond_distance
_geom_bond_site_symmetry_2
Yb1 O2 2.232(3) .
Yb1 O3 2.271(3) 2_666
Yb1 O4 2.300(3) .
Yb1 O6 2.303(4) .
Yb1 O1 2.323(3) 2_666
Yb1 O5 2.333(4) .
Yb1 O7 2.428(4) .
Yb1 O8 2.431(4) .
Yb1 N5 2.849(5) .
Yb1 C6 3.085(5) 2_666
Yb1 Yb1 4.1952(4) 2_666
I1 Cu1 2.6015(7) .
I1 Cu1 2.6333(7) 2_655
Cu1 N2 2.081(4) 1_545
Cu1 N1 2.083(4) .
Cu1 I1 2.6333(7) 2_655
Cu1 Cu1 2.6887(12) 2_655
O4 C12 1.256(6) .
O2 C6 1.248(6) .
O1 C6 1.254(6) .
O1 Yb1 2.323(3) 2_666
O3 C12 1.251(6) .
O3 Yb1 2.271(3) 2_666
O5 C15 1.232(7) .
O6 C18 1.240(7) .
N2 C7 1.330(7) .
N2 C11 1.339(7) .
N2 Cu1 2.081(4) 1_565
O8 N5 1.242(7) .
O7 N5 1.275(7) .
N1 C1 1.324(7) .
N1 C5 1.340(7) .
C9 C10 1.360(8) .
C9 C8 1.382(7) .
C9 C12 1.515(6) .
C6 C3 1.512(6) .
C6 Yb1 3.085(5) 2_666
N4 C18 1.306(7) .
N4 C16 1.455(9) .
N4 C17 1.457(9) .
C8 C7 1.373(7) .
C3 C2 1.376(7) .
C3 C4 1.380(7) .
N5 O9 1.213(7) .
C10 C11 1.372(8) .
C4 C5 1.378(8) .
C2 C1 1.387(7) .
N3 C15 1.321(8) .
N3 C13 1.449(12) .
N3 C14 1.463(9) .
N6 C21 1.307(10) .
N6 C20 1.433(10) .
N6 C19 1.441(10) .
O10 C21 1.215(10) .
N7 C23 1.296(15) .
N7 C24 1.375(10) .
N7 C22 1.47(2) .
O11 C24 1.149(9) .
